data_7062712
loop_
_publ_author_name
'Mahey, Jasbir Kaur'
'Pawara, Chunilal B.'
'Kamble, Sumit B.'

_publ_section_title
;
 A single-pot synthesis of 4-hydroxybenzophenones via acid-catalyzed
 alkoxylation of p-quinone methides followed by DDQ-assisted
 oxo-demethoxylation
;
_journal_issue 39
_journal_name_full 'New Journal of Chemistry'
_journal_page_first 18419
_journal_page_last 18429
_journal_paper_doi 10.1039/D3NJ03163B
_journal_volume 47
_journal_year 2023
_chemical_formula_moiety 'C21 H25 Cl O2'
_chemical_formula_sum 'C21 H25 Cl O2'
_chemical_formula_weight 344.86
_space_group_crystal_system monoclinic
_space_group_IT_number 4
_space_group_name_Hall 'P 2yb'
_space_group_name_H-M_alt 'P 1 21 1'
_atom_sites_solution_hydrogens mixed
_audit_creation_date 2023-04-17
_audit_creation_method
;
Olex2 1.2
(compiled 2018.05.29 svn.r3508 for OlexSys, GUI svn.r5506)
;
_audit_update_record
;
2023-04-17 deposited with the CCDC.	2023-09-14 downloaded from the CCDC.
;
_cell_angle_alpha 90
_cell_angle_beta 101.436(6)
_cell_angle_gamma 90
_cell_formula_units_Z 2
_cell_length_a 6.0699(12)
_cell_length_b 16.684(3)
_cell_length_c 9.459(2)
_cell_measurement_reflns_used 2165
_cell_measurement_temperature 100(2)
_cell_measurement_theta_max 21.97
_cell_measurement_theta_min 2.51
_cell_volume 938.9(3)
_computing_cell_refinement 'Bruker SAINT'
_computing_data_collection 'Bruker APEX2'
_computing_data_reduction 'Bruker SAINT'
_computing_molecular_graphics 'Olex2 (Dolomanov et al., 2009)'
_computing_publication_material 'Olex2 (Dolomanov et al., 2009)'
_computing_structure_refinement 'ShelXL (Sheldrick, 2015)'
_computing_structure_solution 'SHELXT 2018/2 (Sheldrick, 2018)'
_diffrn_ambient_temperature 100.0
_diffrn_measured_fraction_theta_full 1.000
_diffrn_measured_fraction_theta_max 1.000
_diffrn_measurement_device_type 'Bruker D8 Quest'
_diffrn_measurement_method '\f and \w scans'
_diffrn_radiation_type MoK\a
_diffrn_radiation_wavelength 0.71073
_diffrn_reflns_av_R_equivalents 0.1238
_diffrn_reflns_av_unetI/netI 0.1283
_diffrn_reflns_Laue_measured_fraction_full 1.000
_diffrn_reflns_Laue_measured_fraction_max 1.000
_diffrn_reflns_limit_h_max 7
_diffrn_reflns_limit_h_min -7
_diffrn_reflns_limit_k_max 19
_diffrn_reflns_limit_k_min -19
_diffrn_reflns_limit_l_max 11
_diffrn_reflns_limit_l_min -11
_diffrn_reflns_number 11874
_diffrn_reflns_point_group_measured_fraction_full 0.998
_diffrn_reflns_point_group_measured_fraction_max 0.998
_diffrn_reflns_theta_full 24.979
_diffrn_reflns_theta_max 24.979
_diffrn_reflns_theta_min 2.197
_exptl_absorpt_coefficient_mu 0.213
_exptl_absorpt_correction_type none
_exptl_absorpt_process_details SADABS
_exptl_crystal_colour colourless
_exptl_crystal_colour_primary colourless
_exptl_crystal_density_diffrn 1.220
_exptl_crystal_description plate
_exptl_crystal_F_000 368
_exptl_crystal_recrystallization_method 'Re-crystallisation from solvent: Ethyl acetate'
_exptl_crystal_size_max 0.3
_exptl_crystal_size_mid 0.12
_exptl_crystal_size_min 0.02
_refine_diff_density_max 0.373
_refine_diff_density_min -0.345
_refine_diff_density_rms 0.067
_refine_ls_abs_structure_details
;
 Flack x determined using 734 quotients [(I+)-(I-)]/[(I+)+(I-)]
 (Parsons, Flack and Wagner, Acta Cryst. B69 (2013) 249-259).
;
_refine_ls_abs_structure_Flack 0.12(9)
_refine_ls_extinction_method none
_refine_ls_goodness_of_fit_ref 1.026
_refine_ls_hydrogen_treatment mixed
_refine_ls_matrix_type full
_refine_ls_number_parameters 227
_refine_ls_number_reflns 3297
_refine_ls_number_restraints 1
_refine_ls_restrained_S_all 1.026
_refine_ls_R_factor_all 0.1149
_refine_ls_R_factor_gt 0.0582
_refine_ls_shift/su_max 0.000
_refine_ls_shift/su_mean 0.000
_refine_ls_structure_factor_coef Fsqd
_refine_ls_weighting_details 'w=1/[\s^2^(Fo^2^)+(0.0463P)^2^+0.3188P] where P=(Fo^2^+2Fc^2^)/3'
_refine_ls_weighting_scheme calc
_refine_ls_wR_factor_gt 0.1196
_refine_ls_wR_factor_ref 0.1509
_reflns_Friedel_coverage 0.924
_reflns_Friedel_fraction_full 0.996
_reflns_Friedel_fraction_max 0.996
_reflns_number_gt 2180
_reflns_number_total 3297
_reflns_threshold_expression 'I > 2\s(I)'
_cod_data_source_file d3nj03163b2.cif
_cod_data_source_block 4clhbp_0m_a
_cod_depositor_comments 'Adding full bibliography for 7062712.cif.'
_cod_database_code 7062712
_shelx_shelxl_version_number 2018/3
_shelx_space_group_comment
;
The symmetry employed for this shelxl refinement is uniquely defined
by the following loop, which should always be used as a source of
symmetry information in preference to the above space-group names.
They are only intended as comments.
;
_shelx_estimated_absorpt_t_max 0.996
_shelx_estimated_absorpt_t_min 0.939
_olex2_refinement_description
;
1. Fixed Uiso
 At 1.2 times of:
  All C(H) groups
 At 1.5 times of:
  All C(H,H,H) groups
2.a Aromatic/amide H refined with riding coordinates:
 C3(H3), C5(H5), C00C(H00C), C17(H17), C19(H19), C20(H20)
2.b Idealised Me refined as rotating group:
 C8(H8A,H8B,H8C), C9(H9A,H9B,H9C), C10(H10A,H10B,H10C), C12(H12A,H12B,H12C),
 C13(H13A,H13B,H13C), C14(H14A,H14B,H14C)
;
_olex2_submission_special_instructions 'No special instructions were received'

loop_
_space_group_symop_operation_xyz
'x, y, z'
'-x, y+1/2, -z'

loop_
_atom_site_label
_atom_site_type_symbol
_atom_site_fract_x
_atom_site_fract_y
_atom_site_fract_z
_atom_site_U_iso_or_equiv
_atom_site_adp_type
_atom_site_occupancy
_atom_site_site_symmetry_order
_atom_site_calc_flag
_atom_site_refinement_flags_posn
_atom_site_refinement_flags_adp
_atom_site_refinement_flags_occupancy
_atom_site_disorder_assembly
_atom_site_disorder_group
Cl1 Cl -0.1930(3) 0.68331(13) 0.0107(2) 0.0396(5) Uani 1 1 d . . . . .
O1 O 1.1331(9) 0.3498(3) 0.6051(6) 0.0311(14) Uani 1 1 d . . . . .
H1 H 1.126(12) 0.322(4) 0.547(8) 0.02(3) Uiso 1 1 d . . . . .
C1 C 1.0105(11) 0.4165(4) 0.5544(7) 0.0224(16) Uani 1 1 d . . . . .
C2 C 0.8476(11) 0.4164(4) 0.4271(7) 0.0210(15) Uani 1 1 d . . . . .
O2 O 0.7783(8) 0.6979(3) 0.4767(5) 0.0333(13) Uani 1 1 d . . . . .
C3 C 0.7343(10) 0.4883(4) 0.3895(7) 0.0216(15) Uani 1 1 d . . . . .
H3 H 0.620918 0.490437 0.304479 0.026 Uiso 1 1 calc R . . . .
C6 C 1.0647(11) 0.4850(4) 0.6434(7) 0.0214(15) Uani 1 1 d . . . . .
C5 C 0.9466(11) 0.5553(4) 0.5973(8) 0.0251(16) Uani 1 1 d . . . . .
H5 H 0.980062 0.602849 0.652785 0.030 Uiso 1 1 calc R . . . .
C4 C 0.7827(11) 0.5574(4) 0.4733(7) 0.0235(16) Uani 1 1 d . . . . .
C7 C 0.7919(11) 0.3423(4) 0.3309(7) 0.0229(16) Uani 1 1 d . . . . .
C8 C 0.7033(12) 0.2742(4) 0.4175(8) 0.0299(18) Uani 1 1 d . . . . .
H8A H 0.655784 0.228476 0.353580 0.045 Uiso 1 1 calc GR . . . .
H8B H 0.575094 0.293890 0.456165 0.045 Uiso 1 1 calc GR . . . .
H8C H 0.823224 0.257243 0.497187 0.045 Uiso 1 1 calc GR . . . .
C00C C 0.0872(11) 0.6000(4) 0.2142(7) 0.0270(17) Uani 1 1 d . . . . .
H00C H -0.029705 0.561260 0.204434 0.032 Uiso 1 1 calc R . . . .
C9 C 0.9949(11) 0.3162(4) 0.2676(8) 0.0295(17) Uani 1 1 d . . . . .
H9A H 0.963412 0.264210 0.219751 0.044 Uiso 1 1 calc GR . . . .
H9B H 1.127572 0.311645 0.345341 0.044 Uiso 1 1 calc GR . . . .
H9C H 1.023163 0.356175 0.197364 0.044 Uiso 1 1 calc GR . . . .
C10 C 0.6037(11) 0.3595(4) 0.2004(7) 0.0288(18) Uani 1 1 d . . . . .
H10A H 0.653623 0.400793 0.140090 0.043 Uiso 1 1 calc GR . . . .
H10B H 0.469954 0.378406 0.233851 0.043 Uiso 1 1 calc GR . . . .
H10C H 0.567365 0.310332 0.144006 0.043 Uiso 1 1 calc GR . . . .
C11 C 1.2375(11) 0.4818(4) 0.7847(7) 0.0263(16) Uani 1 1 d . . . . .
C12 C 1.1592(11) 0.4232(5) 0.8908(7) 0.0343(19) Uani 1 1 d . . . . .
H12A H 1.156708 0.368555 0.852495 0.052 Uiso 1 1 calc GR . . . .
H12B H 1.007958 0.438067 0.903124 0.052 Uiso 1 1 calc GR . . . .
H12C H 1.263235 0.425698 0.984267 0.052 Uiso 1 1 calc GR . . . .
C13 C 1.4724(11) 0.4583(4) 0.7601(8) 0.0323(18) Uani 1 1 d . . . . .
H13A H 1.465139 0.405223 0.714899 0.048 Uiso 1 1 calc GR . . . .
H13B H 1.578286 0.456796 0.852923 0.048 Uiso 1 1 calc GR . . . .
H13C H 1.523310 0.497759 0.696906 0.048 Uiso 1 1 calc GR . . . .
C14 C 1.2656(13) 0.5646(4) 0.8586(8) 0.037(2) Uani 1 1 d . . . . .
H14A H 1.319436 0.603267 0.795218 0.055 Uiso 1 1 calc GR . . . .
H14B H 1.374817 0.560585 0.949718 0.055 Uiso 1 1 calc GR . . . .
H14C H 1.120573 0.582409 0.877738 0.055 Uiso 1 1 calc GR . . . .
C15 C 0.6794(11) 0.6367(4) 0.4280(7) 0.0239(16) Uani 1 1 d . . . . .
C16 C 0.4608(11) 0.6443(4) 0.3237(8) 0.0246(16) Uani 1 1 d . . . . .
C17 C 0.2883(11) 0.5878(4) 0.3106(7) 0.0281(17) Uani 1 1 d . . . . .
H17 H 0.308882 0.540657 0.368162 0.034 Uiso 1 1 calc R . . . .
C18 C 0.0592(11) 0.6689(5) 0.1327(7) 0.0295(18) Uani 1 1 d . . . . .
C19 C 0.2248(11) 0.7268(4) 0.1443(7) 0.0274(17) Uani 1 1 d . . . . .
H19 H 0.201380 0.774355 0.088050 0.033 Uiso 1 1 calc R . . . .
C20 C 0.4258(12) 0.7136(4) 0.2401(7) 0.0288(18) Uani 1 1 d . . . . .
H20 H 0.541900 0.752599 0.248965 0.035 Uiso 1 1 calc R . . . .

loop_
_atom_site_aniso_label
_atom_site_aniso_U_11
_atom_site_aniso_U_22
_atom_site_aniso_U_33
_atom_site_aniso_U_23
_atom_site_aniso_U_13
_atom_site_aniso_U_12
Cl1 0.0250(9) 0.0509(12) 0.0413(11) 0.0054(10) 0.0026(8) 0.0068(10)
O1 0.035(3) 0.018(3) 0.035(4) -0.002(3) -0.006(3) 0.004(2)
C1 0.023(4) 0.017(4) 0.026(4) 0.004(3) 0.003(3) 0.002(3)
C2 0.020(4) 0.020(4) 0.022(4) 0.000(3) 0.001(3) -0.003(3)
O2 0.032(3) 0.021(3) 0.043(3) 0.000(2) -0.002(2) -0.001(2)
C3 0.015(4) 0.019(4) 0.029(4) 0.001(3) 0.001(3) 0.002(3)
C6 0.023(4) 0.018(4) 0.022(4) 0.001(3) 0.002(3) -0.001(3)
C5 0.023(4) 0.018(4) 0.033(4) 0.004(3) 0.002(3) 0.001(3)
C4 0.024(4) 0.019(4) 0.027(4) 0.001(3) 0.004(3) -0.003(3)
C7 0.026(4) 0.016(4) 0.026(4) 0.000(3) 0.002(3) 0.000(3)
C8 0.033(4) 0.018(4) 0.036(4) -0.001(3) 0.003(3) -0.008(3)
C00C 0.020(4) 0.031(4) 0.031(4) 0.001(4) 0.006(3) -0.004(3)
C9 0.032(4) 0.029(4) 0.027(4) -0.002(3) 0.004(3) 0.003(3)
C10 0.027(4) 0.029(4) 0.025(4) -0.005(3) -0.008(3) -0.003(3)
C11 0.025(4) 0.031(4) 0.021(4) 0.003(3) 0.000(3) -0.005(3)
C12 0.025(4) 0.042(5) 0.033(4) 0.010(4) 0.000(3) -0.003(4)
C13 0.020(4) 0.036(5) 0.040(4) 0.002(4) 0.005(3) -0.001(3)
C14 0.039(5) 0.033(5) 0.032(4) -0.011(4) -0.006(4) 0.003(4)
C15 0.025(4) 0.022(4) 0.024(4) 0.007(3) 0.003(3) 0.003(3)
C16 0.021(4) 0.023(4) 0.030(4) -0.001(3) 0.005(3) 0.002(3)
C17 0.030(4) 0.024(4) 0.031(4) 0.007(3) 0.007(3) 0.003(3)
C18 0.023(4) 0.037(5) 0.026(4) 0.004(4) -0.002(3) 0.003(3)
C19 0.028(4) 0.023(4) 0.031(4) 0.006(3) 0.004(3) 0.005(3)
C20 0.033(4) 0.020(4) 0.033(4) 0.002(3) 0.005(3) 0.003(3)

loop_
_atom_type_symbol
_atom_type_description
_atom_type_scat_dispersion_real
_atom_type_scat_dispersion_imag
_atom_type_scat_source
C C 0.0033 0.0016 'International Tables Vol C Tables 4.2.6.8 and 6.1.1.4'
H H 0.0000 0.0000 'International Tables Vol C Tables 4.2.6.8 and 6.1.1.4'
Cl Cl 0.1484 0.1585 'International Tables Vol C Tables 4.2.6.8 and 6.1.1.4'
O O 0.0106 0.0060 'International Tables Vol C Tables 4.2.6.8 and 6.1.1.4'

loop_
_geom_angle_atom_site_label_1
_geom_angle_atom_site_label_2
_geom_angle_atom_site_label_3
_geom_angle
_geom_angle_site_symmetry_1
_geom_angle_site_symmetry_3
_geom_angle_publ_flag
O1 C1 C2 122.8(6) . . ?
O1 C1 C6 113.6(6) . . ?
C2 C1 C6 123.7(6) . . ?
C1 C2 C7 123.3(6) . . ?
C3 C2 C1 116.5(6) . . ?
C3 C2 C7 120.2(6) . . ?
C2 C3 C4 121.9(6) . . ?
C1 C6 C11 122.0(6) . . ?
C5 C6 C1 116.5(6) . . ?
C5 C6 C11 121.4(6) . . ?
C4 C5 C6 121.6(6) . . ?
C3 C4 C15 122.7(6) . . ?
C5 C4 C3 119.9(6) . . ?
C5 C4 C15 117.2(6) . . ?
C2 C7 C8 109.5(5) . . ?
C2 C7 C9 111.1(6) . . ?
C2 C7 C10 111.7(6) . . ?
C9 C7 C8 112.6(6) . . ?
C10 C7 C8 106.2(5) . . ?
C10 C7 C9 105.5(5) . . ?
C18 C00C C17 119.1(6) . . ?
C6 C11 C12 110.1(5) . . ?
C6 C11 C13 111.9(6) . . ?
C6 C11 C14 111.2(6) . . ?
C13 C11 C12 110.5(6) . . ?
C13 C11 C14 105.9(6) . . ?
C14 C11 C12 107.1(6) . . ?
O2 C15 C4 119.0(5) . . ?
O2 C15 C16 118.7(6) . . ?
C4 C15 C16 122.3(6) . . ?
C17 C16 C15 123.5(6) . . ?
C20 C16 C15 117.5(6) . . ?
C20 C16 C17 118.9(6) . . ?
C00C C17 C16 120.4(6) . . ?
C00C C18 Cl1 118.7(5) . . ?
C00C C18 C19 122.2(6) . . ?
C19 C18 Cl1 119.1(5) . . ?
C18 C19 C20 118.2(6) . . ?
C19 C20 C16 121.2(7) . . ?

loop_
_geom_bond_atom_site_label_1
_geom_bond_atom_site_label_2
_geom_bond_distance
_geom_bond_site_symmetry_2
_geom_bond_publ_flag
Cl1 C18 1.742(6) . ?
O1 C1 1.371(8) . ?
C1 C2 1.398(8) . ?
C1 C6 1.418(9) . ?
C2 C3 1.394(9) . ?
C2 C7 1.532(9) . ?
O2 C15 1.227(8) . ?
C3 C4 1.396(9) . ?
C6 C5 1.399(9) . ?
C6 C11 1.528(9) . ?
C5 C4 1.380(9) . ?
C4 C15 1.490(9) . ?
C7 C8 1.559(9) . ?
C7 C9 1.536(9) . ?
C7 C10 1.533(9) . ?
C00C C17 1.387(9) . ?
C00C C18 1.376(9) . ?
C11 C12 1.543(9) . ?
C11 C13 1.541(10) . ?
C11 C14 1.541(10) . ?
C15 C16 1.494(9) . ?
C16 C17 1.397(9) . ?
C16 C20 1.393(9) . ?
C18 C19 1.383(9) . ?
C19 C20 1.386(10) . ?
